data_7059607
loop_
_publ_author_name
'Celed\'on, Salvador'
'Roisnel, Thierry'
'Artigas, Vania'
'Fuentealba, Mauricio'
'Carrillo, David'
'Ledoux-Rak, Isabelle'
'Hamon, Jean-Ren\'e'
'Manzur, Carolina'

_publ_section_title
;
 Palladium(ii) complexes of tetradentate donor--acceptor Schiff base
 ligands: synthesis and spectral, structural, thermal and NLO properties
;
_journal_issue 22
_journal_name_full 'New Journal of Chemistry'
_journal_page_first 9190
_journal_page_last 9201
_journal_paper_doi 10.1039/D0NJ01982H
_journal_volume 44
_journal_year 2020
_chemical_formula_moiety 'C38 H39 Fe N2 O3 Pd Ru, F6 P'
_chemical_formula_sum 'C38 H39 F6 Fe N2 O3 P Pd Ru'
_chemical_formula_weight 980.00
_space_group_crystal_system monoclinic
_space_group_IT_number 14
_space_group_name_Hall '-P 2yn'
_space_group_name_H-M_alt 'P 1 21/n 1'
_atom_sites_solution_hydrogens geom
_audit_creation_date 2020-04-06
_audit_creation_method
;
Olex2 1.2
(compiled 2018.05.29 svn.r3510 for OlexSys, GUI svn.r5506)
;
_audit_update_record
;
2020-05-11 deposited with the CCDC.	2020-05-13 downloaded from the CCDC.
;
_cell_angle_alpha 90
_cell_angle_beta 93.1540(10)
_cell_angle_gamma 90
_cell_formula_units_Z 4
_cell_length_a 12.2768(4)
_cell_length_b 17.7955(5)
_cell_length_c 16.8416(5)
_cell_measurement_reflns_used 9983
_cell_measurement_temperature 296(2)
_cell_measurement_theta_max 23.05
_cell_measurement_theta_min 2.42
_cell_volume 3673.84(19)
_computing_cell_refinement 'SAINT V8.38A (?, 2016)'
_computing_data_collection 'Bruker APEX3 Bruker-AXS, Madison WI'
_computing_data_reduction 'SAINT V8.38A (?, 2016)'
_computing_molecular_graphics 'Olex2 (Dolomanov et al., 2009)'
_computing_publication_material 'Olex2 (Dolomanov et al., 2009)'
_computing_structure_refinement 'ShelXL (Sheldrick, 2015)'
_computing_structure_solution 'ShelXS (Sheldrick, 2008)'
_diffrn_ambient_temperature 296.15
_diffrn_measured_fraction_theta_full 1.000
_diffrn_measured_fraction_theta_max 0.986
_diffrn_measurement_device_type 'Bruker APEX-II CCD'
_diffrn_measurement_method '\f and \w scans'
_diffrn_radiation_monochromator graphite
_diffrn_radiation_type MoK\a
_diffrn_radiation_wavelength 0.71073
_diffrn_reflns_av_R_equivalents 0.0581
_diffrn_reflns_av_unetI/netI 0.0389
_diffrn_reflns_Laue_measured_fraction_full 1.000
_diffrn_reflns_Laue_measured_fraction_max 0.986
_diffrn_reflns_limit_h_max 14
_diffrn_reflns_limit_h_min -14
_diffrn_reflns_limit_k_max 21
_diffrn_reflns_limit_k_min -21
_diffrn_reflns_limit_l_max 21
_diffrn_reflns_limit_l_min -21
_diffrn_reflns_number 41994
_diffrn_reflns_point_group_measured_fraction_full 1.000
_diffrn_reflns_point_group_measured_fraction_max 0.986
_diffrn_reflns_theta_full 25.242
_diffrn_reflns_theta_max 26.397
_diffrn_reflns_theta_min 2.017
_diffrn_standards_number 0
_exptl_absorpt_coefficient_mu 1.394
_exptl_absorpt_correction_T_max 0.7454
_exptl_absorpt_correction_T_min 0.6327
_exptl_absorpt_correction_type multi-scan
_exptl_absorpt_process_details
;
SADABS-2016/2 (Bruker,2016) was used for absorption correction.
wR2(int) was 0.0648 before and 0.0557 after correction.
The Ratio of minimum to maximum transmission is 0.8488.
The \l/2 correction factor is Not present.
;
_exptl_crystal_colour 'clear orange'
_exptl_crystal_colour_lustre clear
_exptl_crystal_colour_primary orange
_exptl_crystal_density_diffrn 1.772
_exptl_crystal_description block
_exptl_crystal_F_000 1960
_exptl_crystal_size_max 0.32
_exptl_crystal_size_mid 0.14
_exptl_crystal_size_min 0.13
_refine_diff_density_max 1.274
_refine_diff_density_min -0.709
_refine_diff_density_rms 0.113
_refine_ls_extinction_method none
_refine_ls_goodness_of_fit_ref 1.035
_refine_ls_hydrogen_treatment constr
_refine_ls_matrix_type full
_refine_ls_number_parameters 515
_refine_ls_number_reflns 7433
_refine_ls_number_restraints 429
_refine_ls_restrained_S_all 1.169
_refine_ls_R_factor_all 0.0735
_refine_ls_R_factor_gt 0.0454
_refine_ls_shift/su_max 0.001
_refine_ls_shift/su_mean 0.000
_refine_ls_structure_factor_coef Fsqd
_refine_ls_weighting_details 'w=1/[\s^2^(Fo^2^)+(0.0488P)^2^+13.8034P] where P=(Fo^2^+2Fc^2^)/3'
_refine_ls_weighting_scheme calc
_refine_ls_wR_factor_gt 0.1038
_refine_ls_wR_factor_ref 0.1215
_reflns_Friedel_coverage 0.000
_reflns_number_gt 5443
_reflns_number_total 7433
_reflns_threshold_expression 'I > 2\s(I)'
_cod_data_source_file d0nj01982h2.cif
_cod_data_source_block testa
_cod_depositor_comments
;Adding full bibliography for 7059607--7059608.cif.

 Adding full bibliography for 7059607--7059608.cif.
;
_cod_database_code 7059607
_shelx_shelxl_version_number 2018/1
_shelx_space_group_comment
;
The symmetry employed for this shelxl refinement is uniquely defined
by the following loop, which should always be used as a source of
symmetry information in preference to the above space-group names.
They are only intended as comments.
;
_shelx_estimated_absorpt_t_max 0.840
_shelx_estimated_absorpt_t_min 0.664
_olex2_refinement_description
;
1. Fixed Uiso
 At 1.2 times of:
  All C(H) groups, All C(H,H) groups
 At 1.5 times of:
  All C(H,H,H) groups, All O(H) groups
2. Restrained distances
 F3-F4 \\sim F3-F6 \\sim F3-F1 \\sim F3-F2 \\sim F1A-F5A \\sim F1A-F4A \\sim
F1A-F2A \\sim F1A-F3A \\sim F5A-
 F6A \\sim F5A-F4A \\sim F5A-F2A \\sim F4-F6 \\sim F4-F5 \\sim F4-F1 \\sim
F6A-F4A \\sim F6A-F2A \\sim F6A-F3A
 \\sim F6-F5 \\sim F6-F2 \\sim F4A-F3A \\sim F2A-F3A \\sim F5-F1 \\sim F5-F2
\\sim F1-F2
 with sigma of 0.04
 P1-F3 \\sim P1-F1A \\sim P1-F5A \\sim P1-F4 \\sim P1-F6A \\sim P1-F6 \\sim
P1-F4A \\sim P1-F2A \\sim P1-F5 ~
 P1-F1 \\sim P1-F2 \\sim P1-F3A
 with sigma of 0.02
 C4-C3 \\sim C4A-C3A
 with sigma of 0.02
 C4-C5 \\sim C4A-C5A
 with sigma of 0.02
 C3-C2 \\sim C3A-C2A
 with sigma of 0.02
 C2-C1 \\sim C2A-C1A
 with sigma of 0.02
 C1-C5 \\sim C1A-C5A
 with sigma of 0.02
 Fe1-C4 \\sim Fe1-C4A
 with sigma of 0.04
 Fe1-C3 \\sim Fe1-C3A
 with sigma of 0.04
 Fe1-C2 \\sim Fe1-C2A
 with sigma of 0.04
 Fe1-C1 \\sim Fe1-C1A
 with sigma of 0.04
 Fe1-C5 \\sim Fe1-C5A
 with sigma of 0.04
 C4-C2 \\sim C4A-C2A
 with sigma of 0.04
 C4-C1 \\sim C4A-C1A
 with sigma of 0.04
 C3-C1 \\sim C3A-C1A
 with sigma of 0.04
 C3-C5 \\sim C3A-C5A
 with sigma of 0.04
 C2-C5 \\sim C2A-C5A
 with sigma of 0.04
3. Uiso/Uaniso restraints and constraints
Uanis(F6) \\sim Ueq, Uanis(F5A) \\sim Ueq, Uanis(F3) \\sim Ueq, Uanis(F4) \\sim
Ueq, Uanis(F1A) \\sim Ueq, Uanis(F2A) \\sim Ueq, Uanis(F1) \\sim Ueq,
Uanis(F4A) \\sim Ueq, Uanis(F3A) \\sim Ueq, Uanis(F5) \\sim Ueq, Uanis(F2)
\\sim Ueq, Uanis(F6A) \\sim Ueq: with sigma of 0.005 and sigma for terminal
atoms of 0.01
Uanis(F1) = Uanis(F1A)
Uanis(F2) = Uanis(F2A)
Uanis(F3) = Uanis(F3A)
Uanis(F4) = Uanis(F4A)
Uanis(F5) = Uanis(F5A)
Uanis(F6) = Uanis(F6A)
Uanis(C4) = Uanis(C3) = Uanis(C2) = Uanis(C1) = Uanis(C5)
4. Others
 Sof(F3A)=Sof(F6A)=Sof(F4A)=Sof(F1A)=Sof(F2A)=Sof(F5A)=1-FVAR(1)
 Sof(F2)=Sof(F1)=Sof(F4)=Sof(F5)=Sof(F3)=Sof(F6)=FVAR(1)
 Fixed Sof: C4(0.5) H4(0.5) C3(0.5) H3A(0.5) C2(0.5) H2(0.5) C1(0.5) H1(0.5)
 C5(0.5) H5(0.5) C3A(0.5) H3AA(0.5) C2A(0.5) H2A(0.5) C1A(0.5) H1A(0.5)
 C5A(0.5) H5A(0.5) C4A(0.5) H4A(0.5)
5.a Secondary CH2 refined with riding coordinates:
 C20(H20A,H20B), C21(H21A,H21B)
5.b Aromatic/amide H refined with riding coordinates:
 C27(H27), C26(H26), C24(H24), C25(H25), C22(H22), C15(H15), C6(H6), C18(H18),
 C19(H19), C9(H9), C12(H12), C16(H16), C7(H7), C8(H8), C4(H4), C3(H3A), C2(H2),
 C1(H1), C5(H5), C3A(H3AA), C2A(H2A), C1A(H1A), C5A(H5A), C4A(H4A)
5.c Fitted pentagon refined as free rotating group:
 C4(C3,C2,C1,C5)
5.d Idealised Me refined as rotating group:
 C37(H37A,H37B,H37C), C38(H38A,H38B,H38C), C36(H36A,H36B,H36C), C35(H35A,H35B,
 H35C), C34(H34A,H34B,H34C)
5.e Idealised tetrahedral OH refined as rotating group:
 O3(H3)
;
_olex2_submission_special_instructions 'No special instructions were received'

loop_
_space_group_symop_operation_xyz
'x, y, z'
'-x+1/2, y+1/2, -z+1/2'
'-x, -y, -z'
'x-1/2, -y-1/2, z-1/2'

loop_
_atom_site_label
_atom_site_type_symbol
_atom_site_fract_x
_atom_site_fract_y
_atom_site_fract_z
_atom_site_U_iso_or_equiv
_atom_site_adp_type
_atom_site_occupancy
_atom_site_site_symmetry_order
_atom_site_calc_flag
_atom_site_refinement_flags_posn
_atom_site_refinement_flags_adp
_atom_site_refinement_flags_occupancy
_atom_site_disorder_assembly
_atom_site_disorder_group
Ru1 Ru 0.65894(3) 0.60688(2) 0.31740(2) 0.02960(12) Uani 1 1 d . . . . .
Pd1 Pd 0.60759(3) 0.38305(2) 0.44883(2) 0.02973(11) Uani 1 1 d . . . . .
Fe1 Fe 0.34949(7) 0.10704(4) 0.40457(5) 0.03779(19) Uani 1 1 d D . . . .
O1 O 0.5235(3) 0.29936(19) 0.3957(2) 0.0369(8) Uani 1 1 d . . . . .
N2 N 0.6868(4) 0.4641(2) 0.5062(3) 0.0376(10) Uani 1 1 d . . . . .
O2 O 0.5173(3) 0.45518(19) 0.3787(2) 0.0370(8) Uani 1 1 d . . . . .
N1 N 0.7017(4) 0.3173(2) 0.5157(2) 0.0350(10) Uani 1 1 d . . . . .
C28 C 0.5342(4) 0.5272(3) 0.3780(3) 0.0341(11) Uani 1 1 d . . . . .
C27 C 0.4859(4) 0.5699(3) 0.3127(3) 0.0370(12) Uani 1 1 d . . . . .
H27 H 0.450916 0.544190 0.270524 0.044 Uiso 1 1 calc R . . . .
C23 C 0.6026(4) 0.5690(3) 0.4344(3) 0.0338(11) Uani 1 1 d . . . . .
C26 C 0.4893(4) 0.6490(3) 0.3096(4) 0.0425(13) Uani 1 1 d . . . . .
H26 H 0.453606 0.674786 0.267721 0.051 Uiso 1 1 calc R . . . .
C13 C 0.6906(4) 0.2443(3) 0.5206(3) 0.0351(11) Uani 1 1 d . . . . .
C10 C 0.4699(4) 0.1766(3) 0.3676(3) 0.0367(12) Uani 1 1 d . . . . .
C29 C 0.8324(4) 0.5763(3) 0.3104(3) 0.0415(13) Uani 1 1 d . . . . .
C24 C 0.6048(4) 0.6493(3) 0.4314(3) 0.0389(12) Uani 1 1 d . . . . .
H24 H 0.645047 0.675838 0.470483 0.047 Uiso 1 1 calc R . . . .
C25 C 0.5470(5) 0.6884(3) 0.3705(4) 0.0455(14) Uani 1 1 d . . . . .
H25 H 0.546914 0.740675 0.370374 0.055 Uiso 1 1 calc R . . . .
C11 C 0.5369(4) 0.2298(3) 0.4167(3) 0.0341(11) Uani 1 1 d . . . . .
C22 C 0.6742(5) 0.5347(3) 0.4960(3) 0.0398(13) Uani 1 1 d . . . . .
H22 H 0.713671 0.566651 0.530478 0.048 Uiso 1 1 calc R . . . .
C15 C 0.8731(5) 0.1847(3) 0.5495(3) 0.0430(13) Uani 1 1 d . . . . .
H15 H 0.891953 0.199810 0.499159 0.052 Uiso 1 1 calc R . . . .
C33 C 0.7672(4) 0.5351(3) 0.2523(3) 0.0394(12) Uani 1 1 d . . . . .
C30 C 0.8200(5) 0.6547(3) 0.2932(4) 0.0444(14) Uani 1 1 d . . . . .
O3 O 1.0031(4) 0.0919(3) 0.7198(3) 0.0665(13) Uani 1 1 d . . . . .
H3 H 0.985247 0.090025 0.765939 0.100 Uiso 1 1 calc GR . . . .
C6 C 0.3683(5) 0.1939(3) 0.3262(3) 0.0444(14) Uani 1 1 d . . . . .
H6 H 0.332699 0.240056 0.326191 0.053 Uiso 1 1 calc R . . . .
C17 C 0.9224(5) 0.1260(3) 0.6738(3) 0.0425(13) Uani 1 1 d . . . . .
C31 C 0.7463(5) 0.6619(3) 0.2250(3) 0.0409(13) Uani 1 1 d . . . . .
C32 C 0.7143(5) 0.5877(3) 0.1989(3) 0.0432(13) Uani 1 1 d . . . . .
C14 C 0.7699(4) 0.2010(3) 0.5741(3) 0.0344(12) Uani 1 1 d . . . . .
C18 C 0.8206(5) 0.1407(3) 0.6987(3) 0.0489(15) Uani 1 1 d . . . . .
H18 H 0.802368 0.126370 0.749345 0.059 Uiso 1 1 calc R . . . .
C20 C 0.7937(5) 0.3587(3) 0.5558(4) 0.0542(16) Uani 1 1 d . . . . .
H20A H 0.854869 0.360171 0.521766 0.065 Uiso 1 1 calc R . . . .
H20B H 0.817051 0.333369 0.604828 0.065 Uiso 1 1 calc R . . . .
C19 C 0.7437(5) 0.1774(3) 0.6481(3) 0.0457(14) Uani 1 1 d . . . . .
H19 H 0.673862 0.185780 0.664857 0.055 Uiso 1 1 calc R . . . .
C9 C 0.4936(5) 0.0996(3) 0.3514(4) 0.0465(14) Uani 1 1 d . . . . .
H9 H 0.554600 0.073101 0.371015 0.056 Uiso 1 1 calc R . . . .
C12 C 0.6098(5) 0.2036(3) 0.4760(3) 0.0406(13) Uani 1 1 d . . . . .
H12 H 0.604816 0.152695 0.487925 0.049 Uiso 1 1 calc R . . . .
C16 C 0.9484(5) 0.1467(3) 0.5977(3) 0.0431(13) Uani 1 1 d . . . . .
H16 H 1.016384 0.134826 0.579429 0.052 Uiso 1 1 calc R . . . .
C37 C 0.6406(6) 0.5682(4) 0.1282(4) 0.0643(19) Uani 1 1 d . . . . .
H37A H 0.606429 0.520555 0.136848 0.096 Uiso 1 1 calc GR . . . .
H37B H 0.682464 0.565186 0.081778 0.096 Uiso 1 1 calc GR . . . .
H37C H 0.585587 0.606218 0.120470 0.096 Uiso 1 1 calc GR . . . .
C38 C 0.7645(6) 0.4516(3) 0.2451(5) 0.0611(18) Uani 1 1 d . . . . .
H38A H 0.752244 0.429829 0.295992 0.092 Uiso 1 1 calc GR . . . .
H38B H 0.832912 0.434094 0.227138 0.092 Uiso 1 1 calc GR . . . .
H38C H 0.706672 0.437159 0.207536 0.092 Uiso 1 1 calc GR . . . .
C36 C 0.7135(6) 0.7349(4) 0.1866(4) 0.068(2) Uani 1 1 d . . . . .
H36A H 0.655242 0.726401 0.147308 0.102 Uiso 1 1 calc GR . . . .
H36B H 0.774860 0.756220 0.161674 0.102 Uiso 1 1 calc GR . . . .
H36C H 0.689522 0.768984 0.226255 0.102 Uiso 1 1 calc GR . . . .
P1 P 1.08077(14) 0.33745(10) 0.37818(10) 0.0516(4) Uani 1 1 d D . . . .
C7 C 0.3319(6) 0.1290(4) 0.2855(4) 0.0574(17) Uani 1 1 d . . . . .
H7 H 0.267702 0.124998 0.253771 0.069 Uiso 1 1 calc R . . . .
C8 C 0.4080(6) 0.0708(4) 0.3004(4) 0.0602(19) Uani 1 1 d . . . . .
H8 H 0.402982 0.022153 0.280337 0.072 Uiso 1 1 calc R . . . .
F2 F 1.0651(7) 0.4016(4) 0.4430(4) 0.103(2) Uani 0.704(4) 1 d D U P A 1
F1 F 1.1960(6) 0.3222(5) 0.4214(6) 0.120(3) Uani 0.704(4) 1 d D U P A 1
F4 F 1.1117(7) 0.2802(4) 0.3149(4) 0.113(2) Uani 0.704(4) 1 d D U P A 1
F5 F 1.1312(7) 0.4050(4) 0.3314(5) 0.116(3) Uani 0.704(4) 1 d D U P A 1
F3 F 1.0314(8) 0.2725(5) 0.4244(6) 0.135(3) Uani 0.704(4) 1 d D U P A 1
F6 F 0.9681(7) 0.3579(5) 0.3396(7) 0.135(3) Uani 0.704(4) 1 d D U P A 1
C21 C 0.7583(6) 0.4365(3) 0.5735(4) 0.0536(16) Uani 1 1 d . . . . .
H21A H 0.718964 0.436890 0.621926 0.064 Uiso 1 1 calc R . . . .
H21B H 0.821434 0.468934 0.581203 0.064 Uiso 1 1 calc R . . . .
C35 C 0.8800(6) 0.7172(4) 0.3352(5) 0.073(2) Uani 1 1 d . . . . .
H35A H 0.833726 0.760673 0.336266 0.110 Uiso 1 1 calc GR . . . .
H35B H 0.944184 0.729168 0.307642 0.110 Uiso 1 1 calc GR . . . .
H35C H 0.900639 0.702145 0.388628 0.110 Uiso 1 1 calc GR . . . .
C34 C 0.9067(5) 0.5435(5) 0.3744(4) 0.067(2) Uani 1 1 d . . . . .
H34A H 0.916529 0.578857 0.417208 0.101 Uiso 1 1 calc GR . . . .
H34B H 0.976065 0.532479 0.353374 0.101 Uiso 1 1 calc GR . . . .
H34C H 0.875309 0.498079 0.393665 0.101 Uiso 1 1 calc GR . . . .
C4 C 0.3555(12) 0.0383(10) 0.5018(10) 0.059(3) Uani 0.5 1 d D . P B 1
H4 H 0.412354 0.006094 0.517492 0.070 Uiso 0.5 1 calc R . P B 1
C3 C 0.2636(17) 0.0198(7) 0.4507(10) 0.059(3) Uani 0.5 1 d DG . P B 1
H3A H 0.249692 -0.026713 0.426998 0.070 Uiso 0.5 1 calc R . P B 1
C2 C 0.1967(8) 0.0846(14) 0.4421(9) 0.059(3) Uani 0.5 1 d DG . P B 1
H2 H 0.131211 0.088124 0.411788 0.070 Uiso 0.5 1 calc R . P B 1
C1 C 0.2472(17) 0.1433(6) 0.4879(11) 0.059(3) Uani 0.5 1 d DG . P B 1
H1 H 0.220649 0.191904 0.492881 0.070 Uiso 0.5 1 calc R . P B 1
C5 C 0.3454(14) 0.1146(11) 0.5248(7) 0.059(3) Uani 0.5 1 d DG . P B 1
H5 H 0.394405 0.141207 0.558210 0.070 Uiso 0.5 1 calc R . P B 1
F3A F 1.0593(16) 0.2498(7) 0.3684(12) 0.135(3) Uani 0.296(4) 1 d D U P A 2
F6A F 0.9609(10) 0.3449(11) 0.4067(12) 0.135(3) Uani 0.296(4) 1 d D U P A 2
F4A F 1.0286(16) 0.3426(10) 0.2920(7) 0.113(2) Uani 0.296(4) 1 d D U P A 2
F1A F 1.2007(9) 0.3336(11) 0.3579(11) 0.120(3) Uani 0.296(4) 1 d D U P A 2
F2A F 1.1228(15) 0.3170(9) 0.4657(7) 0.103(2) Uani 0.296(4) 1 d D U P A 2
F5A F 1.0933(16) 0.4216(6) 0.3928(12) 0.116(3) Uani 0.296(4) 1 d D U P A 2
C3A C 0.2168(17) 0.0461(13) 0.4377(9) 0.064(4) Uani 0.5 1 d D . P B 2
H3AA H 0.167312 0.020619 0.403668 0.077 Uiso 0.5 1 calc R . P B 2
C2A C 0.2069(14) 0.1209(11) 0.4632(12) 0.059(4) Uani 0.5 1 d D . P B 2
H2A H 0.149992 0.153668 0.449168 0.071 Uiso 0.5 1 calc R . P B 2
C1A C 0.299(2) 0.1373(9) 0.5141(9) 0.056(4) Uani 0.5 1 d D . P B 2
H1A H 0.314113 0.182929 0.539236 0.067 Uiso 0.5 1 calc R . P B 2
C5A C 0.3641(12) 0.0724(16) 0.5200(9) 0.069(5) Uani 0.5 1 d D . P B 2
H5A H 0.429290 0.067419 0.550345 0.083 Uiso 0.5 1 calc R . P B 2
C4A C 0.314(2) 0.0166(8) 0.4723(13) 0.067(5) Uani 0.5 1 d D . P B 2
H4A H 0.340567 -0.031699 0.464890 0.080 Uiso 0.5 1 calc R . P B 2

loop_
_atom_site_aniso_label
_atom_site_aniso_U_11
_atom_site_aniso_U_22
_atom_site_aniso_U_33
_atom_site_aniso_U_23
_atom_site_aniso_U_13
_atom_site_aniso_U_12
Ru1 0.0296(2) 0.0254(2) 0.0338(2) 0.00257(16) 0.00236(16) 0.00206(16)
Pd1 0.0302(2) 0.0281(2) 0.0303(2) 0.00340(15) -0.00311(15) -0.00421(15)
Fe1 0.0401(4) 0.0309(4) 0.0424(4) 0.0001(3) 0.0025(3) -0.0081(3)
O1 0.038(2) 0.0296(19) 0.042(2) 0.0045(15) -0.0093(16) -0.0059(15)
N2 0.039(3) 0.036(2) 0.036(2) 0.0052(19) -0.009(2) -0.0111(19)
O2 0.037(2) 0.0302(19) 0.043(2) 0.0065(16) -0.0087(16) -0.0053(15)
N1 0.037(3) 0.032(2) 0.034(2) 0.0020(18) -0.0057(19) 0.0000(18)
C28 0.033(3) 0.031(3) 0.039(3) 0.002(2) 0.007(2) 0.001(2)
C27 0.028(3) 0.035(3) 0.048(3) 0.004(2) 0.001(2) 0.002(2)
C23 0.037(3) 0.030(3) 0.035(3) 0.002(2) 0.007(2) -0.003(2)
C26 0.033(3) 0.036(3) 0.059(4) 0.006(3) 0.006(3) 0.011(2)
C13 0.037(3) 0.036(3) 0.032(3) 0.006(2) 0.002(2) 0.001(2)
C10 0.039(3) 0.035(3) 0.036(3) 0.004(2) -0.001(2) -0.010(2)
C29 0.031(3) 0.053(3) 0.041(3) -0.002(3) 0.007(2) 0.008(2)
C24 0.041(3) 0.035(3) 0.041(3) -0.005(2) 0.008(2) -0.001(2)
C25 0.049(4) 0.029(3) 0.060(4) -0.002(3) 0.018(3) 0.007(2)
C11 0.036(3) 0.031(3) 0.036(3) 0.002(2) 0.003(2) -0.006(2)
C22 0.048(3) 0.034(3) 0.038(3) -0.003(2) 0.000(2) -0.009(2)
C15 0.049(4) 0.045(3) 0.035(3) 0.006(2) 0.001(3) 0.001(3)
C33 0.036(3) 0.040(3) 0.042(3) -0.006(2) 0.010(2) 0.002(2)
C30 0.033(3) 0.045(3) 0.057(4) -0.003(3) 0.016(3) -0.007(2)
O3 0.074(3) 0.073(3) 0.052(3) 0.017(2) -0.009(2) 0.028(3)
C6 0.048(4) 0.045(3) 0.039(3) 0.010(3) -0.009(3) -0.009(3)
C17 0.053(4) 0.035(3) 0.038(3) -0.001(2) -0.007(3) 0.008(3)
C31 0.042(3) 0.041(3) 0.041(3) 0.011(2) 0.012(3) 0.005(2)
C32 0.044(3) 0.050(3) 0.037(3) -0.001(3) 0.007(2) 0.004(3)
C14 0.046(3) 0.030(3) 0.027(3) 0.001(2) -0.006(2) 0.000(2)
C18 0.068(4) 0.048(3) 0.031(3) 0.012(2) 0.002(3) 0.009(3)
C20 0.053(4) 0.044(3) 0.062(4) -0.006(3) -0.024(3) -0.002(3)
C19 0.048(4) 0.047(3) 0.042(3) 0.004(3) 0.006(3) 0.009(3)
C9 0.053(4) 0.037(3) 0.050(3) -0.002(3) 0.008(3) -0.005(3)
C12 0.047(3) 0.030(3) 0.044(3) 0.008(2) -0.005(3) -0.008(2)
C16 0.039(3) 0.047(3) 0.043(3) 0.002(3) -0.001(2) 0.007(3)
C37 0.064(5) 0.086(5) 0.042(4) -0.007(3) -0.005(3) 0.004(4)
C38 0.061(4) 0.040(3) 0.083(5) -0.010(3) 0.007(4) 0.009(3)
C36 0.084(5) 0.053(4) 0.070(5) 0.025(4) 0.033(4) 0.015(4)
P1 0.0454(9) 0.0512(9) 0.0577(10) -0.0037(8) -0.0011(8) 0.0018(7)
C7 0.062(4) 0.069(4) 0.040(3) 0.000(3) -0.007(3) -0.023(4)
C8 0.078(5) 0.053(4) 0.051(4) -0.022(3) 0.015(3) -0.025(4)
F2 0.126(5) 0.111(4) 0.073(4) -0.023(3) 0.018(4) 0.031(4)
F1 0.089(4) 0.116(4) 0.150(6) -0.031(5) -0.045(5) 0.016(4)
F4 0.155(5) 0.093(4) 0.090(4) -0.034(4) 0.013(4) 0.008(4)
F5 0.146(5) 0.080(4) 0.125(5) 0.005(4) 0.040(4) -0.030(4)
F3 0.132(5) 0.135(5) 0.142(6) 0.058(5) 0.035(5) -0.018(4)
F6 0.103(4) 0.119(5) 0.176(7) 0.001(5) -0.053(5) 0.018(4)
C21 0.060(4) 0.043(3) 0.055(4) 0.007(3) -0.022(3) -0.011(3)
C35 0.067(5) 0.067(5) 0.088(5) -0.021(4) 0.014(4) -0.027(4)
C34 0.041(4) 0.096(6) 0.063(4) 0.002(4) -0.005(3) 0.019(4)
C4 0.058(6) 0.051(6) 0.067(6) 0.010(5) 0.014(4) -0.010(4)
C3 0.058(6) 0.051(6) 0.067(6) 0.010(5) 0.014(4) -0.010(4)
C2 0.058(6) 0.051(6) 0.067(6) 0.010(5) 0.014(4) -0.010(4)
C1 0.058(6) 0.051(6) 0.067(6) 0.010(5) 0.014(4) -0.010(4)
C5 0.058(6) 0.051(6) 0.067(6) 0.010(5) 0.014(4) -0.010(4)
F3A 0.132(5) 0.135(5) 0.142(6) 0.058(5) 0.035(5) -0.018(4)
F6A 0.103(4) 0.119(5) 0.176(7) 0.001(5) -0.053(5) 0.018(4)
F4A 0.155(5) 0.093(4) 0.090(4) -0.034(4) 0.013(4) 0.008(4)
F1A 0.089(4) 0.116(4) 0.150(6) -0.031(5) -0.045(5) 0.016(4)
F2A 0.126(5) 0.111(4) 0.073(4) -0.023(3) 0.018(4) 0.031(4)
F5A 0.146(5) 0.080(4) 0.125(5) 0.005(4) 0.040(4) -0.030(4)
C3A 0.061(10) 0.044(9) 0.089(12) 0.003(9) 0.014(9) -0.030(8)
C2A 0.050(9) 0.041(8) 0.089(12) -0.006(8) 0.026(8) 0.002(7)
C1A 0.079(13) 0.050(8) 0.041(8) -0.019(7) 0.023(8) -0.014(8)
C5A 0.073(11) 0.090(15) 0.043(9) 0.036(10) -0.009(7) 0.003(10)
C4A 0.078(13) 0.041(8) 0.084(13) 0.023(8) 0.025(11) -0.005(8)

loop_
_atom_type_symbol
_atom_type_description
_atom_type_scat_dispersion_real
_atom_type_scat_dispersion_imag
_atom_type_scat_source
C C 0.0033 0.0016 'International Tables Vol C Tables 4.2.6.8 and 6.1.1.4'
H H 0.0000 0.0000 'International Tables Vol C Tables 4.2.6.8 and 6.1.1.4'
F F 0.0171 0.0103 'International Tables Vol C Tables 4.2.6.8 and 6.1.1.4'
Fe Fe 0.3463 0.8444 'International Tables Vol C Tables 4.2.6.8 and 6.1.1.4'
N N 0.0061 0.0033 'International Tables Vol C Tables 4.2.6.8 and 6.1.1.4'
O O 0.0106 0.0060 'International Tables Vol C Tables 4.2.6.8 and 6.1.1.4'
P P 0.1023 0.0942 'International Tables Vol C Tables 4.2.6.8 and 6.1.1.4'
Pd Pd -0.9988 1.0072 'International Tables Vol C Tables 4.2.6.8 and 6.1.1.4'
Ru Ru -1.2594 0.8363 'International Tables Vol C Tables 4.2.6.8 and 6.1.1.4'

loop_
_geom_angle_atom_site_label_1
_geom_angle_atom_site_label_2
_geom_angle_atom_site_label_3
_geom_angle
_geom_angle_site_symmetry_1
_geom_angle_site_symmetry_3
_geom_angle_publ_flag
C27 Ru1 C28 36.42(18) . . ?
C27 Ru1 C23 66.4(2) . . ?
C23 Ru1 C28 36.44(18) . . ?
C26 Ru1 C28 66.28(19) . . ?
C26 Ru1 C27 37.08(19) . . ?
C26 Ru1 C23 79.5(2) . . ?
C26 Ru1 C25 36.9(2) . . ?
C29 Ru1 C28 121.7(2) . . ?
C29 Ru1 C27 148.1(2) . . ?
C29 Ru1 C23 108.7(2) . . ?
C29 Ru1 C26 171.5(2) . . ?
C29 Ru1 C25 143.4(2) . . ?
C29 Ru1 C30 37.8(2) . . ?
C24 Ru1 C28 66.03(19) . . ?
C24 Ru1 C27 78.4(2) . . ?
C24 Ru1 C23 37.66(19) . . ?
C24 Ru1 C26 66.8(2) . . ?
C24 Ru1 C29 118.0(2) . . ?
C24 Ru1 C25 37.0(2) . . ?
C24 Ru1 C30 110.2(2) . . ?
C25 Ru1 C28 77.73(19) . . ?
C25 Ru1 C27 66.2(2) . . ?
C25 Ru1 C23 67.2(2) . . ?
C33 Ru1 C28 107.06(19) . . ?
C33 Ru1 C27 114.6(2) . . ?
C33 Ru1 C23 119.6(2) . . ?
C33 Ru1 C26 140.1(2) . . ?
C33 Ru1 C29 38.0(2) . . ?
C33 Ru1 C24 149.4(2) . . ?
C33 Ru1 C25 173.1(2) . . ?
C33 Ru1 C30 63.7(2) . . ?
C30 Ru1 C28 156.8(2) . . ?
C30 Ru1 C27 166.1(2) . . ?
C30 Ru1 C23 127.1(2) . . ?
C30 Ru1 C26 135.1(2) . . ?
C30 Ru1 C25 113.7(2) . . ?
C31 Ru1 C28 159.9(2) . . ?
C31 Ru1 C27 128.1(2) . . ?
C31 Ru1 C23 163.7(2) . . ?
C31 Ru1 C26 107.8(2) . . ?
C31 Ru1 C29 63.7(2) . . ?
C31 Ru1 C24 131.0(2) . . ?
C31 Ru1 C25 109.6(2) . . ?
C31 Ru1 C33 64.2(2) . . ?
C31 Ru1 C30 38.0(2) . . ?
C32 Ru1 C28 123.1(2) . . ?
C32 Ru1 C27 105.5(2) . . ?
C32 Ru1 C23 153.3(2) . . ?
C32 Ru1 C26 109.9(2) . . ?
C32 Ru1 C29 63.9(2) . . ?
C32 Ru1 C24 169.0(2) . . ?
C32 Ru1 C25 134.8(2) . . ?
C32 Ru1 C33 38.4(2) . . ?
C32 Ru1 C30 64.1(2) . . ?
C32 Ru1 C31 38.7(2) . . ?
O1 Pd1 O2 87.62(14) . . ?
N2 Pd1 O1 177.08(17) . . ?
N2 Pd1 O2 93.51(16) . . ?
N1 Pd1 O1 94.96(16) . . ?
N1 Pd1 N2 84.00(18) . . ?
N1 Pd1 O2 176.75(16) . . ?
C10 Fe1 C3 164.8(7) . . ?
C10 Fe1 C2 153.8(7) . . ?
C9 Fe1 C10 41.0(2) . . ?
C9 Fe1 C7 68.1(3) . . ?
C9 Fe1 C8 40.8(3) . . ?
C9 Fe1 C4 108.7(4) . . ?
C9 Fe1 C3 126.5(6) . . ?
C9 Fe1 C2 163.1(7) . . ?
C9 Fe1 C1 155.3(7) . . ?
C9 Fe1 C5 120.9(5) . . ?
C9 Fe1 C1A 136.7(7) . . ?
C9 Fe1 C5A 111.6(5) . . ?
C9 Fe1 C4A 114.5(5) . . ?
C7 Fe1 C10 68.0(2) . . ?
C7 Fe1 C3 119.1(5) . . ?
C7 Fe1 C2 106.9(4) . . ?
C7 Fe1 C1A 144.3(8) . . ?
C8 Fe1 C10 68.6(2) . . ?
C8 Fe1 C7 40.4(3) . . ?
C8 Fe1 C4 120.1(5) . . ?
C8 Fe1 C3 107.4(4) . . ?
C8 Fe1 C2 125.1(6) . . ?
C8 Fe1 C1 162.3(7) . . ?
C8 Fe1 C1A 175.3(8) . . ?
C8 Fe1 C5A 135.2(8) . . ?
C4 Fe1 C10 127.6(5) . . ?
C4 Fe1 C7 154.0(6) . . ?
C4 Fe1 C3 40.6(2) . . ?
C4 Fe1 C2 68.3(3) . . ?
C2 Fe1 C3 40.5(2) . . ?
C1 Fe1 C10 120.0(5) . . ?
C1 Fe1 C7 125.4(6) . . ?
C1 Fe1 C4 68.5(2) . . ?
C1 Fe1 C3 68.3(2) . . ?
C1 Fe1 C2 40.6(2) . . ?
C5 Fe1 C10 108.7(3) . . ?
C5 Fe1 C7 163.4(7) . . ?
C5 Fe1 C8 155.3(7) . . ?
C5 Fe1 C4 40.8(2) . . ?
C5 Fe1 C3 68.4(3) . . ?
C5 Fe1 C2 68.5(2) . . ?
C5 Fe1 C1 40.8(2) . . ?
C1A Fe1 C10 111.9(4) . . ?
C5A Fe1 C10 116.4(6) . . ?
C5A Fe1 C7 173.3(9) . . ?
C5A Fe1 C1A 40.2(5) . . ?
C4A Fe1 C10 145.9(8) . . ?
C4A Fe1 C7 133.4(8) . . ?
C4A Fe1 C8 109.2(5) . . ?
C4A Fe1 C1A 67.6(5) . . ?
C4A Fe1 C5A 40.2(5) . . ?
C11 O1 Pd1 122.3(3) . . ?
C22 N2 Pd1 127.1(4) . . ?
C22 N2 C21 119.5(5) . . ?
C21 N2 Pd1 112.9(3) . . ?
C28 O2 Pd1 123.2(3) . . ?
C13 N1 Pd1 124.8(4) . . ?
C13 N1 C20 122.9(5) . . ?
C20 N1 Pd1 112.1(3) . . ?
O2 C28 Ru1 134.8(4) . . ?
O2 C28 C27 118.0(5) . . ?
O2 C28 C23 126.2(5) . . ?
C27 C28 Ru1 66.5(3) . . ?
C27 C28 C23 115.6(4) . . ?
C23 C28 Ru1 66.8(3) . . ?
C28 C27 Ru1 77.1(3) . . ?
C26 C27 Ru1 71.1(3) . . ?
C26 C27 C28 123.0(5) . . ?
C28 C23 Ru1 76.8(3) . . ?
C28 C23 C22 124.1(5) . . ?
C24 C23 Ru1 70.1(3) . . ?
C24 C23 C28 120.3(5) . . ?
C24 C23 C22 115.6(5) . . ?
C22 C23 Ru1 123.5(4) . . ?
C27 C26 Ru1 71.8(3) . . ?
C25 C26 Ru1 71.9(3) . . ?
C25 C26 C27 119.2(5) . . ?
N1 C13 C14 118.8(5) . . ?
N1 C13 C12 123.2(5) . . ?
C12 C13 C14 118.0(5) . . ?
C11 C10 Fe1 127.2(4) . . ?
C6 C10 Fe1 69.8(3) . . ?
C6 C10 C11 125.3(5) . . ?
C6 C10 C9 107.2(5) . . ?
C9 C10 Fe1 68.8(3) . . ?
C9 C10 C11 127.4(5) . . ?
C33 C29 Ru1 70.0(3) . . ?
C33 C29 C34 126.1(6) . . ?
C30 C29 Ru1 71.2(3) . . ?
C30 C29 C33 108.2(5) . . ?
C30 C29 C34 125.5(6) . . ?
C34 C29 Ru1 127.7(4) . . ?
C23 C24 Ru1 72.2(3) . . ?
C25 C24 Ru1 72.3(3) . . ?
C25 C24 C23 120.9(5) . . ?
C26 C25 Ru1 71.2(3) . . ?
C26 C25 C24 120.2(5) . . ?
C24 C25 Ru1 70.7(3) . . ?
O1 C11 C10 113.6(4) . . ?
O1 C11 C12 126.0(5) . . ?
C12 C11 C10 120.3(5) . . ?
N2 C22 C23 124.9(5) . . ?
C16 C15 C14 121.5(5) . . ?
C29 C33 Ru1 72.0(3) . . ?
C29 C33 C38 125.2(6) . . ?
C32 C33 Ru1 70.3(3) . . ?
C32 C33 C29 108.2(5) . . ?
C32 C33 C38 126.4(6) . . ?
C38 C33 Ru1 127.8(4) . . ?
C29 C30 Ru1 71.0(3) . . ?
C29 C30 C35 126.0(6) . . ?
C31 C30 Ru1 69.4(3) . . ?
C31 C30 C29 107.8(5) . . ?
C31 C30 C35 126.0(6) . . ?
C35 C30 Ru1 128.6(4) . . ?
C10 C6 Fe1 69.5(3) . . ?
C7 C6 Fe1 69.5(3) . . ?
C7 C6 C10 107.8(6) . . ?
O3 C17 C18 123.9(5) . . ?
O3 C17 C16 116.5(5) . . ?
C18 C17 C16 119.6(5) . . ?
C30 C31 Ru1 72.5(3) . . ?
C30 C31 C32 108.3(5) . . ?
C30 C31 C36 124.6(6) . . ?
C32 C31 Ru1 70.6(3) . . ?
C32 C31 C36 127.0(6) . . ?
C36 C31 Ru1 124.7(4) . . ?
C33 C32 Ru1 71.3(3) . . ?
C33 C32 C31 107.5(5) . . ?
C33 C32 C37 125.6(6) . . ?
C31 C32 Ru1 70.7(3) . . ?
C31 C32 C37 126.8(6) . . ?
C37 C32 Ru1 124.2(4) . . ?
C15 C14 C13 120.1(5) . . ?
C19 C14 C13 121.8(5) . . ?
C19 C14 C15 118.1(5) . . ?
C17 C18 C19 120.1(5) . . ?
N1 C20 C21 109.3(5) . . ?
C14 C19 C18 120.9(6) . . ?
C10 C9 Fe1 70.2(3) . . ?
C8 C9 Fe1 69.9(4) . . ?
C8 C9 C10 108.1(6) . . ?
C11 C12 C13 128.2(5) . . ?
C15 C16 C17 119.7(5) . . ?
F1 P1 F2 87.0(4) . . ?
F1 P1 F5 89.7(5) . . ?
F4 P1 F2 172.1(5) . . ?
F4 P1 F1 87.5(5) . . ?
F4 P1 F5 92.3(4) . . ?
F4 P1 F3 88.4(5) . . ?
F4 P1 F6 96.6(5) . . ?
F5 P1 F2 82.1(4) . . ?
F3 P1 F2 97.2(5) . . ?
F3 P1 F1 90.3(5) . . ?
F3 P1 F5 179.3(5) . . ?
F3 P1 F6 91.2(5) . . ?
F6 P1 F2 88.9(5) . . ?
F6 P1 F1 175.7(5) . . ?
F6 P1 F5 88.7(5) . . ?
F6A P1 F3A 87.8(9) . . ?
F4A P1 F3A 84.5(9) . . ?
F4A P1 F6A 86.3(9) . . ?
F4A P1 F2A 169.0(9) . . ?
F1A P1 F3A 95.1(9) . . ?
F1A P1 F6A 174.7(10) . . ?
F1A P1 F4A 98.4(9) . . ?
F1A P1 F2A 85.9(8) . . ?
F2A P1 F3A 85.1(8) . . ?
F2A P1 F6A 89.9(9) . . ?
F5A P1 F3A 174.9(10) . . ?
F5A P1 F6A 87.5(9) . . ?
F5A P1 F4A 97.3(9) . . ?
F5A P1 F1A 89.5(9) . . ?
F5A P1 F2A 92.9(9) . . ?
C6 C7 Fe1 70.4(3) . . ?
C6 C7 C8 109.1(6) . . ?
C8 C7 Fe1 69.6(4) . . ?
C9 C8 Fe1 69.4(3) . . ?
C7 C8 Fe1 70.0(4) . . ?
C7 C8 C9 107.8(6) . . ?
N2 C21 C20 108.9(5) . . ?
C3 C4 Fe1 70.1(5) . . ?
C3 C4 C5 108.0 . . ?
C5 C4 Fe1 69.3(5) . . ?
C4 C3 Fe1 69.3(5) . . ?
C2 C3 Fe1 69.7(5) . . ?
C2 C3 C4 108.0 . . ?
C3 C2 Fe1 69.8(5) . . ?
C1 C2 Fe1 69.2(5) . . ?
C1 C2 C3 108.0 . . ?
C2 C1 Fe1 70.2(5) . . ?
C5 C1 Fe1 69.4(5) . . ?
C5 C1 C2 108.0 . . ?
C4 C5 Fe1 70.0(5) . . ?
C1 C5 Fe1 69.8(5) . . ?
C1 C5 C4 108.0 . . ?
C2A C3A Fe1 70.6(7) . . ?
C4A C3A Fe1 69.0(7) . . ?
C4A C3A C2A 108.3(12) . . ?
C3A C2A Fe1 69.6(7) . . ?
C3A C2A C1A 107.5(11) . . ?
C1A C2A Fe1 69.1(7) . . ?
C2A C1A Fe1 70.8(7) . . ?
C5A C1A Fe1 69.5(7) . . ?
C5A C1A C2A 107.9(11) . . ?
C1A C5A Fe1 70.4(7) . . ?
C4A C5A Fe1 69.8(7) . . ?
C4A C5A C1A 108.3(12) . . ?
C3A C4A Fe1 71.0(7) . . ?
C5A C4A Fe1 70.0(7) . . ?
C5A C4A C3A 108.1(12) . . ?

loop_
_geom_bond_atom_site_label_1
_geom_bond_atom_site_label_2
_geom_bond_distance
_geom_bond_site_symmetry_2
_geom_bond_publ_flag
Ru1 C28 2.360(5) . ?
Ru1 C27 2.221(5) . ?
Ru1 C23 2.228(5) . ?
Ru1 C26 2.211(5) . ?
Ru1 C29 2.208(5) . ?
Ru1 C24 2.200(5) . ?
Ru1 C25 2.220(5) . ?
Ru1 C33 2.182(5) . ?
Ru1 C30 2.211(5) . ?
Ru1 C31 2.170(5) . ?
Ru1 C32 2.170(5) . ?
Pd1 O1 1.996(3) . ?
Pd1 N2 1.963(4) . ?
Pd1 O2 2.031(3) . ?
Pd1 N1 1.956(4) . ?
Fe1 C10 2.050(5) . ?
Fe1 C9 2.031(6) . ?
Fe1 C7 2.043(6) . ?
Fe1 C8 2.037(6) . ?
Fe1 C4 2.042(13) . ?
Fe1 C3 2.054(13) . ?
Fe1 C2 2.052(12) . ?
Fe1 C1 2.039(12) . ?
Fe1 C5 2.033(12) . ?
Fe1 C1A 2.049(12) . ?
Fe1 C5A 2.037(13) . ?
Fe1 C4A 2.034(12) . ?
O1 C11 1.295(6) . ?
N2 C22 1.276(7) . ?
N2 C21 1.479(7) . ?
O2 C28 1.299(6) . ?
N1 C13 1.310(6) . ?
N1 C20 1.481(7) . ?
C28 C27 1.438(7) . ?
C28 C23 1.440(7) . ?
C27 C26 1.409(7) . ?
C23 C24 1.430(7) . ?
C23 C22 1.456(7) . ?
C26 C25 1.401(8) . ?
C13 C14 1.501(7) . ?
C13 C12 1.412(7) . ?
C10 C11 1.479(7) . ?
C10 C6 1.428(8) . ?
C10 C9 1.429(8) . ?
C29 C33 1.431(8) . ?
C29 C30 1.431(8) . ?
C29 C34 1.491(8) . ?
C24 C25 1.401(8) . ?
C11 C12 1.385(7) . ?
C15 C14 1.386(8) . ?
C15 C16 1.374(8) . ?
C33 C32 1.430(8) . ?
C33 C38 1.490(8) . ?
C30 C31 1.428(8) . ?
C30 C35 1.491(8) . ?
O3 C17 1.365(7) . ?
C6 C7 1.405(8) . ?
C17 C18 1.366(9) . ?
C17 C16 1.386(8) . ?
C31 C32 1.439(8) . ?
C31 C36 1.498(8) . ?
C32 C37 1.497(8) . ?
C14 C19 1.371(7) . ?
C18 C19 1.397(8) . ?
C20 C21 1.485(9) . ?
C9 C8 1.417(9) . ?
P1 F2 1.598(6) . ?
P1 F1 1.578(7) . ?
P1 F4 1.536(6) . ?
P1 F5 1.582(6) . ?
P1 F3 1.537(7) . ?
P1 F6 1.540(7) . ?
P1 F3A 1.589(12) . ?
P1 F6A 1.579(12) . ?
P1 F4A 1.556(11) . ?
P1 F1A 1.531(11) . ?
P1 F2A 1.578(11) . ?
P1 F5A 1.524(11) . ?
C7 C8 1.408(10) . ?
C4 C3 1.4200 . ?
C4 C5 1.4200 . ?
C3 C2 1.4200 . ?
C2 C1 1.4200 . ?
C1 C5 1.4200 . ?
C3A C2A 1.406(15) . ?
C3A C4A 1.402(15) . ?
C2A C1A 1.412(15) . ?
C1A C5A 1.404(15) . ?
C5A C4A 1.398(15) . ?

loop_
_geom_hbond_atom_site_label_D
_geom_hbond_atom_site_label_H
_geom_hbond_atom_site_label_A
_geom_hbond_distance_DH
_geom_hbond_distance_HA
_geom_hbond_distance_DA
_geom_hbond_angle_DHA
_geom_hbond_site_symmetry_A
_geom_hbond_publ_flag
O3 H3 O2 0.82 2.08 2.801(6) 146.6 4_666 yes
